data_2227828
loop_
_publ_author_name
'Zheng, Min-Yan'
'Wei, Yong-Sheng'
'Geng, Wei'
'Fan, Guang'

_publ_section_title
;
 Bis(3-aminopyrazine-2-carboxylato-\k^2^<i>N</i>^1^,<i>O</i>)diaquamanganese(II)
;
_journal_coeditor_code NG5015
_journal_issue 10
_journal_name_full 'Acta Crystallographica Section E'
_journal_page_first m1228
_journal_paper_doi 10.1107/S1600536810034835
_journal_volume 66
_journal_year 2010
_chemical_formula_iupac '[Mn (C5 H4 N3 O2)2 (H2 O)2]'
_chemical_formula_sum 'C10 H12 Mn N6 O6'
_chemical_formula_weight 367.20
_chemical_name_systematic
;
Bis(3-aminopyrazine-2-carboxylato-\k^2^<i>N</i>^1^,<i>O</i>)diaquamanganese(II)
;
_space_group_IT_number 15
_symmetry_cell_setting monoclinic
_symmetry_space_group_name_Hall '-C 2yc'
_symmetry_space_group_name_H-M 'C 1 2/c 1'
_atom_sites_solution_hydrogens geom
_atom_sites_solution_primary direct
_atom_sites_solution_secondary difmap
_audit_creation_method SHELXL-97
_cell_angle_alpha 90.00
_cell_angle_beta 91.903(2)
_cell_angle_gamma 90.00
_cell_formula_units_Z 4
_cell_length_a 7.9257(11)
_cell_length_b 12.6994(18)
_cell_length_c 13.663(2)
_cell_measurement_reflns_used 117
_cell_measurement_temperature 296(2)
_cell_measurement_theta_max 18.9
_cell_measurement_theta_min 2.5
_cell_volume 1374.4(3)
_computing_cell_refinement 'SAINT (Bruker, 2000)'
_computing_data_collection 'SMART (Bruker, 2000)'
_computing_data_reduction 'SAINT (Bruker, 2000)'
_computing_molecular_graphics 'SHELXTL (Sheldrick, 2008)'
_computing_publication_material 'SHELXL97 (Sheldrick, 2008)'
_computing_structure_refinement 'SHELXL97 (Sheldrick, 2008)'
_computing_structure_solution 'SHELXS97 (Sheldrick, 2008)'
_diffrn_ambient_temperature 296(2)
_diffrn_measured_fraction_theta_full 0.999
_diffrn_measured_fraction_theta_max 0.999
_diffrn_measurement_device_type 'Bruker SMART APEX'
_diffrn_measurement_method '\f and \w scans'
_diffrn_radiation_monochromator graphite
_diffrn_radiation_source 'fine-focus sealed tube'
_diffrn_radiation_type MoK\a
_diffrn_radiation_wavelength 0.71073
_diffrn_reflns_av_R_equivalents 0.0209
_diffrn_reflns_av_sigmaI/netI 0.0250
_diffrn_reflns_limit_h_max 9
_diffrn_reflns_limit_h_min -7
_diffrn_reflns_limit_k_max 15
_diffrn_reflns_limit_k_min -15
_diffrn_reflns_limit_l_max 12
_diffrn_reflns_limit_l_min -16
_diffrn_reflns_number 3373
_diffrn_reflns_theta_full 25.05
_diffrn_reflns_theta_max 25.05
_diffrn_reflns_theta_min 2.98
_diffrn_standards_decay_% 0
_exptl_absorpt_coefficient_mu 1.006
_exptl_absorpt_correction_T_max 0.9239
_exptl_absorpt_correction_T_min 0.8889
_exptl_absorpt_correction_type multi-scan
_exptl_absorpt_process_details '(SADABS; Sheldrick, 1996)'
_exptl_crystal_colour Pink
_exptl_crystal_density_diffrn 1.775
_exptl_crystal_density_method 'not measured'
_exptl_crystal_description Block
_exptl_crystal_F_000 748
_exptl_crystal_size_max 0.12
_exptl_crystal_size_mid 0.10
_exptl_crystal_size_min 0.08
_refine_diff_density_max 0.355
_refine_diff_density_min -0.218
_refine_ls_extinction_coef 0.0048(10)
_refine_ls_extinction_expression Fc^*^=kFc[1+0.001xFc^2^\l^3^/sin(2\q)]^-1/4^
_refine_ls_extinction_method 'SHELXL97 (Sheldrick, 2008)'
_refine_ls_goodness_of_fit_ref 1.093
_refine_ls_hydrogen_treatment mixed
_refine_ls_matrix_type full
_refine_ls_number_parameters 112
_refine_ls_number_reflns 1221
_refine_ls_number_restraints 2
_refine_ls_restrained_S_all 1.092
_refine_ls_R_factor_all 0.0344
_refine_ls_R_factor_gt 0.0311
_refine_ls_shift/su_max 0.000
_refine_ls_shift/su_mean 0.000
_refine_ls_structure_factor_coef Fsqd
_refine_ls_weighting_details 'calc w=1/[\s^2^(Fo^2^)+(0.0509P)^2^+1.9431P] where P=(Fo^2^+2Fc^2^)/3'
_refine_ls_weighting_scheme calc
_refine_ls_wR_factor_gt 0.0929
_refine_ls_wR_factor_ref 0.0958
_reflns_number_gt 1114
_reflns_number_total 1221
_reflns_threshold_expression I>2\s(I)
_cod_data_source_file ng5015.cif
_cod_data_source_block I
_cod_original_sg_symbol_H-M 'C 2/c'
_cod_database_code 2227828
_cod_database_fobs_code 2227828

loop_
_symmetry_equiv_pos_as_xyz
'x, y, z'
'-x, y, -z+1/2'
'x+1/2, y+1/2, z'
'-x+1/2, y+1/2, -z+1/2'
'-x, -y, -z'
'x, -y, z-1/2'
'-x+1/2, -y+1/2, -z'
'x+1/2, -y+1/2, z-1/2'

loop_
_atom_site_type_symbol
_atom_site_label
_atom_site_fract_x
_atom_site_fract_y
_atom_site_fract_z
_atom_site_U_iso_or_equiv
_atom_site_adp_type
_atom_site_calc_flag
_atom_site_refinement_flags
_atom_site_occupancy
_atom_site_disorder_assembly
_atom_site_disorder_group
Mn Mn1 0.5000 0.30461(4) 0.2500 0.0254(2) Uani d S 1 . .
O O1 0.6806(3) 0.42418(16) 0.23675(14) 0.0466(5) Uani d . 1 . .
O O2 0.8132(3) 0.52317(18) 0.12895(17) 0.0645(7) Uani d . 1 . .
O O3 0.6893(3) 0.19335(16) 0.26050(16) 0.0475(5) Uani d D 1 . .
N N1 0.5308(3) 0.31144(16) 0.09621(16) 0.0332(5) Uani d . 1 . .
N N2 0.5990(3) 0.3363(2) -0.09977(17) 0.0425(6) Uani d . 1 . .
N N3 0.7654(4) 0.4795(2) -0.0636(2) 0.0573(8) Uani d . 1 . .
H H3C 0.7829 0.4858 -0.1251 0.069 Uiso calc R 1 . .
H H3D 0.8113 0.5231 -0.0225 0.069 Uiso calc R 1 . .
C C1 0.4598(3) 0.2483(2) 0.0281(2) 0.0396(7) Uani d . 1 . .
H H1 0.3855 0.1957 0.0463 0.048 Uiso calc R 1 . .
C C2 0.4971(4) 0.2615(2) -0.0691(2) 0.0430(7) Uani d . 1 . .
H H2 0.4485 0.2158 -0.1151 0.052 Uiso calc R 1 . .
C C3 0.6674(4) 0.4023(2) -0.0320(2) 0.0386(6) Uani d . 1 . .
C C4 0.6355(3) 0.3870(2) 0.0689(2) 0.0342(6) Uani d . 1 . .
C C5 0.7160(4) 0.4498(2) 0.1509(2) 0.0406(7) Uani d . 1 . .
H H3B 0.764(3) 0.181(2) 0.2150(18) 0.049 Uiso d D 1 . .
H H3A 0.678(4) 0.1343(15) 0.295(2) 0.049 Uiso d D 1 . .

loop_
_atom_site_aniso_label
_atom_site_aniso_U_11
_atom_site_aniso_U_22
_atom_site_aniso_U_33
_atom_site_aniso_U_12
_atom_site_aniso_U_13
_atom_site_aniso_U_23
Mn1 0.0323(3) 0.0239(3) 0.0203(3) 0.000 0.0081(2) 0.000
O1 0.0624(13) 0.0430(11) 0.0349(11) -0.0126(10) 0.0109(9) -0.0046(9)
O2 0.0916(18) 0.0529(14) 0.0506(14) -0.0358(13) 0.0258(13) -0.0123(11)
O3 0.0556(13) 0.0492(13) 0.0389(12) 0.0155(10) 0.0185(10) 0.0073(9)
N1 0.0350(12) 0.0326(12) 0.0324(12) -0.0001(9) 0.0070(9) 0.0017(9)
N2 0.0480(14) 0.0488(14) 0.0314(12) 0.0033(11) 0.0100(10) 0.0017(11)
N3 0.083(2) 0.0478(15) 0.0422(15) -0.0173(14) 0.0232(14) 0.0036(12)
C1 0.0380(15) 0.0445(16) 0.0364(15) -0.0049(12) 0.0022(11) -0.0001(13)
C2 0.0429(16) 0.0516(17) 0.0347(15) -0.0040(14) 0.0034(12) -0.0018(13)
C3 0.0444(16) 0.0358(14) 0.0363(15) 0.0057(12) 0.0127(12) 0.0038(12)
C4 0.0380(14) 0.0307(13) 0.0346(14) 0.0032(11) 0.0113(11) 0.0014(11)
C5 0.0501(17) 0.0339(14) 0.0386(16) -0.0052(13) 0.0162(13) -0.0027(12)

loop_
_atom_type_symbol
_atom_type_description
_atom_type_scat_dispersion_real
_atom_type_scat_dispersion_imag
_atom_type_scat_source
C C 0.0033 0.0016 'International Tables Vol C Tables 4.2.6.8 and 6.1.1.4'
Mn Mn 0.3368 0.7283 'International Tables Vol C Tables 4.2.6.8 and 6.1.1.4'
N N 0.0061 0.0033 'International Tables Vol C Tables 4.2.6.8 and 6.1.1.4'
O O 0.0106 0.0060 'International Tables Vol C Tables 4.2.6.8 and 6.1.1.4'
H H 0.0000 0.0000 'International Tables Vol C Tables 4.2.6.8 and 6.1.1.4'

loop_
_geom_angle_atom_site_label_1
_geom_angle_atom_site_label_2
_geom_angle_atom_site_label_3
_geom_angle_site_symmetry_1
_geom_angle_site_symmetry_3
_geom_angle
_geom_angle_publ_flag
O3 Mn1 O3 2_655 . 93.50(13) ?
O3 Mn1 O1 2_655 . 170.52(8) ?
O3 Mn1 O1 . . 90.29(9) ?
O3 Mn1 O1 2_655 2_655 90.29(9) ?
O3 Mn1 O1 . 2_655 170.52(8) ?
O1 Mn1 O1 . 2_655 87.32(12) ?
O3 Mn1 N1 2_655 . 93.80(8) ?
O3 Mn1 N1 . . 89.40(8) ?
O1 Mn1 N1 . . 77.54(8) ?
O1 Mn1 N1 2_655 . 99.02(8) ?
O3 Mn1 N1 2_655 2_655 89.40(8) ?
O3 Mn1 N1 . 2_655 93.80(8) ?
O1 Mn1 N1 . 2_655 99.02(8) ?
O1 Mn1 N1 2_655 2_655 77.54(8) ?
N1 Mn1 N1 . 2_655 175.33(11) ?
C5 O1 Mn1 . . 116.20(18) ?
Mn1 O3 H3B . . 125(2) ?
Mn1 O3 H3A . . 122(2) ?
H3B O3 H3A . . 107(3) ?
C4 N1 C1 . . 119.3(2) ?
C4 N1 Mn1 . . 113.60(17) ?
C1 N1 Mn1 . . 127.13(18) ?
C2 N2 C3 . . 117.6(2) ?
C3 N3 H3C . . 120.0 ?
C3 N3 H3D . . 120.0 ?
H3C N3 H3D . . 120.0 ?
N1 C1 C2 . . 119.9(3) ?
N1 C1 H1 . . 120.1 ?
C2 C1 H1 . . 120.1 ?
N2 C2 C1 . . 123.0(3) ?
N2 C2 H2 . . 118.5 ?
C1 C2 H2 . . 118.5 ?
N3 C3 N2 . . 117.4(3) ?
N3 C3 C4 . . 122.6(3) ?
N2 C3 C4 . . 120.0(3) ?
N1 C4 C3 . . 120.2(2) ?
N1 C4 C5 . . 115.3(2) ?
C3 C4 C5 . . 124.5(2) ?
O2 C5 O1 . . 125.1(3) ?
O2 C5 C4 . . 117.8(2) ?
O1 C5 C4 . . 117.2(2) ?

loop_
_geom_bond_atom_site_label_1
_geom_bond_atom_site_label_2
_geom_bond_site_symmetry_2
_geom_bond_distance
_geom_bond_publ_flag
Mn1 O3 2_655 2.062(2) ?
Mn1 O3 . 2.062(2) ?
Mn1 O1 . 2.099(2) ?
Mn1 O1 2_655 2.099(2) ?
Mn1 N1 . 2.125(2) ?
Mn1 N1 2_655 2.125(2) ?
O1 C5 . 1.257(3) ?
O2 C5 . 1.252(3) ?
O3 H3B . 0.887(10) ?
O3 H3A . 0.891(10) ?
N1 C4 . 1.330(3) ?
N1 C1 . 1.337(3) ?
N2 C2 . 1.324(4) ?
N2 C3 . 1.350(4) ?
N3 C3 . 1.332(4) ?
N3 H3C . 0.8600 ?
N3 H3D . 0.8600 ?
C1 C2 . 1.381(4) ?
C1 H1 . 0.9300 ?
C2 H2 . 0.9300 ?
C3 C4 . 1.422(4) ?
C4 C5 . 1.501(4) ?

loop_
_geom_hbond_atom_site_label_D
_geom_hbond_atom_site_label_H
_geom_hbond_atom_site_label_A
_geom_hbond_site_symmetry_A
_geom_hbond_distance_DH
_geom_hbond_distance_HA
_geom_hbond_distance_DA
_geom_hbond_angle_DHA
N3 H3C O1 6_565 0.86 2.33 3.044(3) 140.8
N3 H3D O2 . 0.86 2.07 2.703(4) 130.0
O3 H3B N2 7_655 0.887(10) 1.954(12) 2.833(3) 170(3)
O3 H3A O2 4_645 0.891(10) 1.754(12) 2.637(3) 171(3)
